data_4303687
loop_
_publ_author_name
'Wenbin Yang'
'Xiang Lin'
'Alexander J. Blake'
'Claire Wilson'
'Peter Hubberstey'
'Neil R. Champness'
'Martin Schr\"oder'

_publ_contact_author_address
;
  School of Chemistry
  The University of Nottingham
  University Park
  Nottingham  NG7 2RD
  England UK
;
_publ_contact_author_email m.schroder@nottingham.ac.uk
_publ_contact_author_fax '0115 951 3563'
_publ_contact_author_name 'Professor M. Schroder'
_publ_contact_author_phone '0115 951 3490'
_publ_section_title
;
Self-Assembly of Metal-Organic Coordination Polymers Constructed from a
Bent Dicarboxylate Ligand: Diversity of Coordination Modes, Structures, and
Gas Adsorption
;
_journal_name_full 'Inorganic Chemistry'
_journal_page_first 11067
_journal_page_last 11078
_journal_paper_doi 10.1021/ic901429u
_journal_volume 48
_journal_year 2009
_chemical_formula_moiety 'C44 H26 F12 N2 O8 Zn2, C3 H7 N O'
_chemical_formula_sum 'C47 H33 F12 N3 O9 Zn2'
_chemical_formula_weight 1142.50
_chemical_name_systematic
; 
 ? 
;
_space_group_IT_number 15
_symmetry_cell_setting monoclinic
_symmetry_space_group_name_Hall '-C 2yc'
_symmetry_space_group_name_H-M 'C 1 2/c 1'
_atom_sites_solution_hydrogens 'sp2-bound methyl H atoms from delta-F; other CH geometrically placed'
_atom_sites_solution_primary direct
_atom_sites_solution_secondary difmap
_audit_creation_method 'enCIFer editing of SHELXL97 CIF output'
_cell_angle_alpha 90.00
_cell_angle_beta 121.070(3)
_cell_angle_gamma 90.00
_cell_formula_units_Z 4
_cell_length_a 29.671(6)
_cell_length_b 7.8424(16)
_cell_length_c 23.240(5)
_cell_measurement_reflns_used 10414
_cell_measurement_temperature 150(2)
_cell_measurement_theta_max 27.5
_cell_measurement_theta_min 2.7
_cell_volume 4631.9(17)
_computing_cell_refinement 'Bruker SAINT version 6.36a (Bruker, 2000)'
_computing_data_collection 'Bruker SMART version 5.625 (Bruker, 2001)'
_computing_data_reduction 'Bruker SAINT; Bruker SHELXTL (Bruker, 2001)'
_computing_publication_material 'enCIFer (Allen et al., 2004); PLATON (Spek, 2003)'
_computing_structure_refinement 'SHELXL97 (Sheldrick, 1997)'
_computing_structure_solution 'SHELXS97 (Sheldrick, 1990)'
_diffrn_ambient_temperature 150(2)
_diffrn_measured_fraction_theta_full 0.996
_diffrn_measured_fraction_theta_max 0.996
_diffrn_measurement_device_type 'Bruker SMART APEX CCD area detector'
_diffrn_measurement_method omega
_diffrn_radiation_monochromator graphite
_diffrn_radiation_source 'sealed tube'
_diffrn_radiation_type MoK\a
_diffrn_radiation_wavelength 0.71073
_diffrn_reflns_av_R_equivalents 0.032
_diffrn_reflns_av_sigmaI/netI 0.016
_diffrn_reflns_limit_h_max 34
_diffrn_reflns_limit_h_min -34
_diffrn_reflns_limit_k_max 10
_diffrn_reflns_limit_k_min -10
_diffrn_reflns_limit_l_max 30
_diffrn_reflns_limit_l_min -30
_diffrn_reflns_number 21317
_diffrn_reflns_theta_full 27.50
_diffrn_reflns_theta_max 27.53
_diffrn_reflns_theta_min 2.05
_diffrn_standards_decay_% 0
_diffrn_standards_number 0
_exptl_absorpt_coefficient_mu 1.144
_exptl_absorpt_correction_T_max 0.805
_exptl_absorpt_correction_T_min 0.621
_exptl_absorpt_correction_type multi-scan
_exptl_absorpt_process_details 'Bruker SADABS v2.05'
_exptl_crystal_colour colourless
_exptl_crystal_density_diffrn 1.638
_exptl_crystal_density_method 'not measured'
_exptl_crystal_description tablet
_exptl_crystal_F_000 2304
_exptl_crystal_size_max 0.44
_exptl_crystal_size_mid 0.35
_exptl_crystal_size_min 0.12
_refine_diff_density_max 0.45
_refine_diff_density_min -0.31
_refine_diff_density_rms 0.07
_refine_ls_extinction_method none
_refine_ls_goodness_of_fit_ref 1.13
_refine_ls_hydrogen_treatment 'rigid rotor; riding model'
_refine_ls_matrix_type full
_refine_ls_number_parameters 351
_refine_ls_number_reflns 5305
_refine_ls_number_restraints 8
_refine_ls_restrained_S_all 1.13
_refine_ls_R_factor_all 0.0355
_refine_ls_R_factor_gt 0.0321
_refine_ls_shift/su_max 0.002
_refine_ls_shift/su_mean 0.000
_refine_ls_structure_factor_coef Fsqd
_refine_ls_weighting_details 'calc w=1/[\s^2^(Fo^2^)+(0.059P)^2^+0.564P] where P=(Fo^2^+2Fc^2^)/3'
_refine_ls_weighting_scheme calc
_refine_ls_wR_factor_gt 0.0900
_refine_ls_wR_factor_ref 0.0918
_reflns_number_gt 4723
_reflns_number_total 5686
_reflns_threshold_expression I>2\s(I)
_cod_data_source_file ic901429u_si_001_2.cif
_cod_data_source_block (1)
_cod_depositor_comments
;
The following automatic conversions were performed:
'_symmetry_cell_setting' value 'Monoclinic' changed to 'monoclinic'
according to '/home/saulius/struct/CIF-dictionaries/cif_core.dic'
dictionary named 'cif_core.dic' version 2.4.1 from 2010-06-29.

Automatic conversion script
Id: cif_fix_enum 1527 2010-12-29 10:47:43Z saulius 
;
_cod_original_cell_volume 4632(3)
_cod_database_code 4303687

loop_
_symmetry_equiv_pos_as_xyz
'x, y, z'
'-x, y, -z+1/2'
'x+1/2, y+1/2, z'
'-x+1/2, y+1/2, -z+1/2'
'-x, -y, -z'
'x, -y, z-1/2'
'-x+1/2, -y+1/2, -z'
'x+1/2, -y+1/2, z-1/2'

loop_
_atom_site_label
_atom_site_type_symbol
_atom_site_fract_x
_atom_site_fract_y
_atom_site_fract_z
_atom_site_U_iso_or_equiv
_atom_site_adp_type
_atom_site_occupancy
_atom_site_symmetry_multiplicity
_atom_site_calc_flag
_atom_site_refinement_flags
_atom_site_disorder_assembly
_atom_site_disorder_group
Zn1 Zn 0.037348(7) -0.14606(2) 0.525835(8) 0.02496(8) Uani 1 1 d . . .
F1 F 0.19537(4) 0.22587(15) 0.31598(5) 0.0434(3) Uani 1 1 d . . .
F2 F 0.25866(4) 0.29082(17) 0.41524(6) 0.0492(3) Uani 1 1 d . . .
F3 F 0.24539(4) 0.43907(17) 0.33020(6) 0.0473(3) Uani 1 1 d . . .
F4 F 0.25573(4) 0.66919(16) 0.42149(6) 0.0472(3) Uani 1 1 d . . .
F5 F 0.18638(4) 0.72296(15) 0.42595(5) 0.0411(3) Uani 1 1 d . . .
F6 F 0.23706(4) 0.51617(15) 0.48317(5) 0.0467(3) Uani 1 1 d . . .
O1 O 0.06346(5) 0.00373(16) 0.47689(7) 0.0399(3) Uani 1 1 d . . .
O2 O 0.00986(5) 0.22988(16) 0.44042(7) 0.0392(3) Uani 1 1 d . . .
O3 O 0.06512(5) 0.96079(17) 0.09910(6) 0.0394(3) Uani 1 1 d . . .
O4 O 0.01146(5) 0.73523(16) 0.06265(6) 0.0423(3) Uani 1 1 d . . .
N1 N 0.10102(5) -0.30158(18) 0.57302(7) 0.0274(3) Uani 1 1 d . . .
C1 C 0.04884(7) 0.1461(2) 0.44872(9) 0.0322(4) Uani 1 1 d . . .
C2 C 0.08219(7) 0.2252(2) 0.42416(8) 0.0323(4) Uani 1 1 d . . .
C3 C 0.12651(8) 0.1415(2) 0.43254(10) 0.0387(4) Uani 1 1 d . . .
H3A H 0.1349 0.0311 0.4522 0.046 Uiso 1 1 calc R . .
C4 C 0.15860(8) 0.2163(2) 0.41271(9) 0.0382(4) Uani 1 1 d . . .
H4A H 0.1889 0.1576 0.4193 0.046 Uiso 1 1 calc R . .
C5 C 0.14675(7) 0.3766(2) 0.38323(8) 0.0306(4) Uani 1 1 d . . .
C6 C 0.10216(7) 0.4598(2) 0.37416(9) 0.0341(4) Uani 1 1 d . . .
H6A H 0.0934 0.5691 0.3536 0.041 Uiso 1 1 calc R . .
C7 C 0.07033(7) 0.3859(2) 0.39457(9) 0.0358(4) Uani 1 1 d . . .
H7A H 0.0402 0.4453 0.3883 0.043 Uiso 1 1 calc R . .
C8 C 0.18269(6) 0.4753(2) 0.36477(8) 0.0310(4) Uani 1 1 d . . .
C9 C 0.22083(7) 0.3572(3) 0.35688(10) 0.0386(4) Uani 1 1 d . . .
C10 C 0.21573(7) 0.5978(3) 0.42396(9) 0.0372(4) Uani 1 1 d . . .
C11 C 0.14993(6) 0.5699(2) 0.29712(8) 0.0292(3) Uani 1 1 d . . .
C12 C 0.15895(7) 0.7378(2) 0.28716(8) 0.0340(4) Uani 1 1 d . . .
H12A H 0.1868 0.8000 0.3229 0.041 Uiso 1 1 calc R . .
C13 C 0.12744(7) 0.8156(2) 0.22516(9) 0.0343(4) Uani 1 1 d . . .
H13A H 0.1339 0.9306 0.2189 0.041 Uiso 1 1 calc R . .
C14 C 0.08647(7) 0.7264(2) 0.17225(8) 0.0303(4) Uani 1 1 d . . .
C15 C 0.07813(7) 0.5571(2) 0.18156(8) 0.0310(4) Uani 1 1 d . . .
H15A H 0.0509 0.4941 0.1455 0.037 Uiso 1 1 calc R . .
C16 C 0.10958(7) 0.4798(2) 0.24354(8) 0.0317(4) Uani 1 1 d . . .
H16A H 0.1035 0.3639 0.2495 0.038 Uiso 1 1 calc R . .
C17 C 0.05155(7) 0.8141(2) 0.10584(8) 0.0329(4) Uani 1 1 d . . .
C18 C 0.14617(8) -0.2421(2) 0.62542(9) 0.0416(4) Uani 1 1 d . . .
H18A H 0.1475 -0.1268 0.6388 0.050 Uiso 1 1 calc R . .
C19 C 0.19037(8) -0.3408(3) 0.66036(11) 0.0467(5) Uani 1 1 d . . .
H19A H 0.2217 -0.2947 0.6970 0.056 Uiso 1 1 calc R . .
C20 C 0.18850(9) -0.5067(3) 0.64142(12) 0.0529(6) Uani 1 1 d . . .
H20A H 0.2185 -0.5781 0.6652 0.063 Uiso 1 1 calc R . .
C21 C 0.14287(9) -0.5696(3) 0.58762(12) 0.0561(6) Uani 1 1 d . . .
H21A H 0.1410 -0.6843 0.5734 0.067 Uiso 1 1 calc R . .
C22 C 0.09987(7) -0.4631(2) 0.55475(10) 0.0383(4) Uani 1 1 d . . .
H22A H 0.0683 -0.5067 0.5177 0.046 Uiso 1 1 calc R . .
O5 O -0.0827(2) 1.0969(8) 0.2429(3) 0.0502(14) Uiso 0.25 1 d PD A -1
N3 N 0.0087(2) 1.0272(7) 0.2624(3) 0.0358(15) Uiso 0.25 1 d PD A -1
C23 C -0.0373(3) 1.0704(16) 0.2565(5) 0.047(3) Uiso 0.25 1 d PD A -1
H23A H -0.0216 1.1350 0.2969 0.056 Uiso 0.25 1 calc PR A -1
C24 C 0.0415(3) 1.1317(10) 0.2476(4) 0.0280(19) Uiso 0.25 1 d PD A -1
H24A H 0.0351 1.1025 0.2031 0.042 Uiso 0.25 1 calc PR A -1
H24B H 0.0785 1.1116 0.2815 0.042 Uiso 0.25 1 calc PR A -1
H24C H 0.0330 1.2522 0.2484 0.042 Uiso 0.25 1 calc PR A -1
C25 C 0.0311(5) 0.8596(10) 0.2888(6) 0.071(3) Uiso 0.25 1 d PD A -1
H25A H 0.0027 0.7778 0.2771 0.106 Uiso 0.25 1 calc PR A -1
H25B H 0.0538 0.8660 0.3378 0.106 Uiso 0.25 1 calc PR A -1
H25C H 0.0519 0.8223 0.2693 0.106 Uiso 0.25 1 calc PR A -1
O6 O 0.0104(5) 0.6715(14) 0.2823(6) 0.121(4) Uiso 0.25 1 d PD B -2
N4 N 0.0134(3) 0.9450(11) 0.2532(4) 0.063(2) Uiso 0.25 1 d PD B -2
C26 C 0.0027(6) 0.8258(13) 0.2868(7) 0.091(4) Uiso 0.25 1 d PD B -2
H26A H -0.0109 0.8604 0.3142 0.109 Uiso 0.25 1 calc PR B -2
C27 C -0.0208(4) 0.8958(16) 0.1829(4) 0.067(3) Uiso 0.25 1 d PD B -2
H27A H -0.0570 0.8833 0.1729 0.101 Uiso 0.25 1 calc PR B -2
H27B H -0.0086 0.7873 0.1748 0.101 Uiso 0.25 1 calc PR B -2
H27C H -0.0196 0.9841 0.1538 0.101 Uiso 0.25 1 calc PR B -2
C28 C 0.0300(6) 1.1159(13) 0.2473(8) 0.063(4) Uiso 0.25 1 d PD B -2
H28A H 0.0000 1.1777 0.2112 0.095 Uiso 0.25 1 calc PR B -2
H28B H 0.0580 1.1077 0.2368 0.095 Uiso 0.25 1 calc PR B -2
H28C H 0.0432 1.1772 0.2897 0.095 Uiso 0.25 1 calc PR B -2

loop_
_atom_site_aniso_label
_atom_site_aniso_U_11
_atom_site_aniso_U_22
_atom_site_aniso_U_33
_atom_site_aniso_U_23
_atom_site_aniso_U_13
_atom_site_aniso_U_12
Zn1 0.03066(12) 0.02057(12) 0.01795(11) 0.00015(6) 0.00848(9) -0.00366(7)
F1 0.0413(6) 0.0499(7) 0.0386(6) 0.0098(5) 0.0204(5) 0.0160(5)
F2 0.0342(6) 0.0707(8) 0.0368(6) 0.0210(6) 0.0142(5) 0.0251(6)
F3 0.0360(6) 0.0694(8) 0.0445(6) 0.0164(6) 0.0264(5) 0.0123(5)
F4 0.0315(6) 0.0686(8) 0.0346(6) 0.0076(5) 0.0121(5) -0.0083(5)
F5 0.0430(6) 0.0455(7) 0.0322(5) 0.0025(5) 0.0175(5) 0.0009(5)
F6 0.0440(6) 0.0609(8) 0.0228(5) 0.0138(5) 0.0084(5) 0.0037(5)
O1 0.0523(8) 0.0347(7) 0.0396(7) 0.0107(6) 0.0285(7) 0.0004(6)
O2 0.0392(7) 0.0367(7) 0.0461(8) 0.0100(6) 0.0252(6) -0.0014(6)
O3 0.0395(7) 0.0412(7) 0.0318(6) 0.0170(5) 0.0143(6) 0.0056(6)
O4 0.0496(8) 0.0318(7) 0.0237(6) 0.0051(5) 0.0035(6) 0.0075(6)
N1 0.0326(7) 0.0269(7) 0.0244(7) 0.0005(5) 0.0158(6) -0.0029(6)
C1 0.0389(10) 0.0314(9) 0.0242(8) 0.0009(6) 0.0147(7) -0.0065(7)
C2 0.0356(9) 0.0335(9) 0.0273(8) 0.0075(7) 0.0158(7) 0.0001(7)
C3 0.0486(11) 0.0363(10) 0.0338(9) 0.0156(7) 0.0230(9) 0.0104(8)
C4 0.0401(10) 0.0429(11) 0.0346(9) 0.0176(8) 0.0213(8) 0.0154(8)
C5 0.0284(8) 0.0382(9) 0.0237(8) 0.0101(7) 0.0124(7) 0.0059(7)
C6 0.0335(9) 0.0319(9) 0.0375(9) 0.0141(7) 0.0187(8) 0.0066(7)
C7 0.0324(9) 0.0355(9) 0.0413(10) 0.0125(8) 0.0202(8) 0.0066(7)
C8 0.0255(8) 0.0406(10) 0.0241(8) 0.0118(7) 0.0108(7) 0.0074(7)
C9 0.0305(9) 0.0541(12) 0.0300(9) 0.0134(8) 0.0148(8) 0.0124(8)
C10 0.0303(9) 0.0519(11) 0.0251(8) 0.0128(8) 0.0112(7) 0.0044(8)
C11 0.0240(8) 0.0399(9) 0.0236(7) 0.0114(7) 0.0123(6) 0.0078(7)
C12 0.0293(8) 0.0435(10) 0.0250(8) 0.0072(7) 0.0109(7) -0.0003(7)
C13 0.0361(9) 0.0350(9) 0.0294(9) 0.0097(7) 0.0152(8) 0.0024(7)
C14 0.0310(8) 0.0344(9) 0.0233(8) 0.0078(7) 0.0124(7) 0.0086(7)
C15 0.0288(8) 0.0353(9) 0.0247(8) 0.0059(7) 0.0107(7) 0.0068(7)
C16 0.0313(8) 0.0323(9) 0.0295(8) 0.0089(7) 0.0142(7) 0.0059(7)
C17 0.0375(9) 0.0359(9) 0.0235(8) 0.0068(7) 0.0145(7) 0.0113(7)
C18 0.0408(10) 0.0335(10) 0.0363(10) -0.0042(8) 0.0097(8) -0.0020(8)
C19 0.0361(10) 0.0538(13) 0.0367(11) -0.0031(9) 0.0093(9) 0.0027(9)
C20 0.0427(11) 0.0574(14) 0.0567(13) 0.0017(10) 0.0243(11) 0.0184(10)
C21 0.0509(13) 0.0451(12) 0.0710(15) -0.0160(11) 0.0305(12) 0.0085(10)
C22 0.0378(10) 0.0381(10) 0.0426(10) -0.0109(8) 0.0233(9) -0.0020(8)

loop_
_atom_type_symbol
_atom_type_description
_atom_type_scat_dispersion_real
_atom_type_scat_dispersion_imag
_atom_type_scat_source
C C 0.0033 0.0016 'International Tables Vol C Tables 4.2.6.8 and 6.1.1.4'
H H 0.0000 0.0000 'International Tables Vol C Tables 4.2.6.8 and 6.1.1.4'
F F 0.0171 0.0103 'International Tables Vol C Tables 4.2.6.8 and 6.1.1.4'
N N 0.0061 0.0033 'International Tables Vol C Tables 4.2.6.8 and 6.1.1.4'
O O 0.0106 0.0060 'International Tables Vol C Tables 4.2.6.8 and 6.1.1.4'
Zn Zn 0.2839 1.4301 'International Tables Vol C Tables 4.2.6.8 and 6.1.1.4'

loop_
_geom_angle_atom_site_label_1
_geom_angle_atom_site_label_2
_geom_angle_atom_site_label_3
_geom_angle
_geom_angle_site_symmetry_1
_geom_angle_site_symmetry_3
_geom_angle_publ_flag
O4 Zn1 N1 104.49(6) 2_545 . ?
O4 Zn1 O2 88.23(6) 2_545 5_556 ?
N1 Zn1 O2 103.38(5) . 5_556 ?
O4 Zn1 O1 88.68(6) 2_545 . ?
N1 Zn1 O1 97.55(6) . . ?
O2 Zn1 O1 158.95(5) 5_556 . ?
O4 Zn1 O3 158.94(6) 2_545 6_566 ?
N1 Zn1 O3 96.52(6) . 6_566 ?
O2 Zn1 O3 88.32(6) 5_556 6_566 ?
O1 Zn1 O3 87.12(6) . 6_566 ?
O4 Zn1 Zn1 87.19(5) 2_545 5_556 ?
N1 Zn1 Zn1 166.46(4) . 5_556 ?
O2 Zn1 Zn1 83.50(4) 5_556 5_556 ?
O1 Zn1 Zn1 75.55(4) . 5_556 ?
O3 Zn1 Zn1 71.78(5) 6_566 5_556 ?
C1 O1 Zn1 132.37(13) . . ?
C1 O2 Zn1 122.29(11) . 5_556 ?
C17 O3 Zn1 137.11(12) . 6_565 ?
C17 O4 Zn1 118.10(12) . 2_565 ?
C22 N1 C18 117.93(16) . . ?
C22 N1 Zn1 122.41(12) . . ?
C18 N1 Zn1 119.65(12) . . ?
O1 C1 O2 126.14(17) . . ?
O1 C1 C2 116.53(17) . . ?
O2 C1 C2 117.31(15) . . ?
C3 C2 C7 118.47(16) . . ?
C3 C2 C1 120.70(16) . . ?
C7 C2 C1 120.80(16) . . ?
C4 C3 C2 121.07(16) . . ?
C4 C3 H3A 119.5 . . ?
C2 C3 H3A 119.5 . . ?
C3 C4 C5 120.41(17) . . ?
C3 C4 H4A 119.8 . . ?
C5 C4 H4A 119.8 . . ?
C4 C5 C6 118.62(16) . . ?
C4 C5 C8 123.70(16) . . ?
C6 C5 C8 117.50(15) . . ?
C7 C6 C5 121.07(16) . . ?
C7 C6 H6A 119.5 . . ?
C5 C6 H6A 119.5 . . ?
C6 C7 C2 120.35(16) . . ?
C6 C7 H7A 119.8 . . ?
C2 C7 H7A 119.8 . . ?
C10 C8 C9 108.15(14) . . ?
C10 C8 C11 112.60(15) . . ?
C9 C8 C11 106.36(14) . . ?
C10 C8 C5 106.00(14) . . ?
C9 C8 C5 112.68(15) . . ?
C11 C8 C5 111.13(13) . . ?
F3 C9 F1 106.40(16) . . ?
F3 C9 F2 106.43(15) . . ?
F1 C9 F2 106.87(15) . . ?
F3 C9 C8 112.01(15) . . ?
F1 C9 C8 111.45(15) . . ?
F2 C9 C8 113.25(16) . . ?
F5 C10 F4 107.66(17) . . ?
F5 C10 F6 106.69(15) . . ?
F4 C10 F6 106.47(14) . . ?
F5 C10 C8 111.38(14) . . ?
F4 C10 C8 113.01(15) . . ?
F6 C10 C8 111.29(16) . . ?
C12 C11 C16 118.87(15) . . ?
C12 C11 C8 123.45(16) . . ?
C16 C11 C8 117.68(16) . . ?
C11 C12 C13 120.34(17) . . ?
C11 C12 H12A 119.8 . . ?
C13 C12 H12A 119.8 . . ?
C12 C13 C14 120.62(17) . . ?
C12 C13 H13A 119.7 . . ?
C14 C13 H13A 119.7 . . ?
C15 C14 C13 119.19(15) . . ?
C15 C14 C17 120.76(16) . . ?
C13 C14 C17 120.05(16) . . ?
C14 C15 C16 120.10(16) . . ?
C14 C15 H15A 120.0 . . ?
C16 C15 H15A 120.0 . . ?
C15 C16 C11 120.85(16) . . ?
C15 C16 H16A 119.6 . . ?
C11 C16 H16A 119.6 . . ?
O4 C17 O3 125.79(16) . . ?
O4 C17 C14 117.47(16) . . ?
O3 C17 C14 116.73(16) . . ?
N1 C18 C19 122.78(18) . . ?
N1 C18 H18A 118.6 . . ?
C19 C18 H18A 118.6 . . ?
C20 C19 C18 118.66(19) . . ?
C20 C19 H19A 120.7 . . ?
C18 C19 H19A 120.7 . . ?
C19 C20 C21 119.5(2) . . ?
C19 C20 H20A 120.3 . . ?
C21 C20 H20A 120.3 . . ?
C20 C21 C22 118.8(2) . . ?
C20 C21 H21A 120.6 . . ?
C22 C21 H21A 120.6 . . ?
N1 C22 C21 122.37(19) . . ?
N1 C22 H22A 118.8 . . ?
C21 C22 H22A 118.8 . . ?
C23 N3 C24 127.4(9) . . ?
C23 N3 C25 119.2(9) . . ?
C24 N3 C25 113.3(7) . . ?
O5 C23 N3 171.0(11) . . ?
O5 C23 H23A 94.5 . . ?
N3 C23 H23A 94.5 . . ?
C26 N4 C28 151.4(11) . . ?
C26 N4 C27 103.2(10) . . ?
C28 N4 C27 102.1(10) . . ?
O6 C26 N4 120.8(12) . . ?
O6 C26 H26A 119.6 . . ?
N4 C26 H26A 119.6 . . ?
N4 C27 H27A 109.5 . . ?
N4 C27 H27B 109.5 . . ?
H27A C27 H27B 109.5 . . ?
N4 C27 H27C 109.5 . . ?
H27A C27 H27C 109.5 . . ?
H27B C27 H27C 109.5 . . ?
N4 C28 H28A 109.5 . . ?
N4 C28 H28B 109.5 . . ?
H28A C28 H28B 109.5 . . ?
N4 C28 H28C 109.5 . . ?
H28A C28 H28C 109.5 . . ?
H28B C28 H28C 109.5 . . ?

loop_
_geom_bond_atom_site_label_1
_geom_bond_atom_site_label_2
_geom_bond_distance
_geom_bond_site_symmetry_2
_geom_bond_publ_flag
Zn1 Zn1 2.9758(7) 5_556 ?
Zn1 O1 2.0454(13) . ?
Zn1 O2 2.0354(13) 5_556 ?
Zn1 O3 2.0593(12) 6_566 ?
Zn1 O4 2.0295(14) 2_545 ?
Zn1 N1 2.0300(15) . ?
F1 C9 1.339(2) . ?
F2 C9 1.341(2) . ?
F3 C9 1.339(2) . ?
F4 C10 1.340(2) . ?
F5 C10 1.329(2) . ?
F6 C10 1.343(2) . ?
O1 C1 1.253(2) . ?
O2 C1 1.256(2) . ?
O3 C17 1.256(2) . ?
O4 C17 1.254(2) . ?
N1 C22 1.331(2) . ?
N1 C18 1.346(2) . ?
C1 C2 1.508(2) . ?
C2 C3 1.391(3) . ?
C2 C7 1.391(2) . ?
C3 C4 1.385(3) . ?
C3 H3A 0.9500 . ?
C4 C5 1.387(2) . ?
C4 H4A 0.9500 . ?
C5 C6 1.390(2) . ?
C5 C8 1.547(2) . ?
C6 C7 1.384(2) . ?
C6 H6A 0.9500 . ?
C7 H7A 0.9500 . ?
C8 C10 1.544(3) . ?
C8 C9 1.544(3) . ?
C8 C11 1.546(2) . ?
C11 C12 1.387(3) . ?
C11 C16 1.394(2) . ?
C12 C13 1.390(2) . ?
C12 H12A 0.9500 . ?
C13 C14 1.391(3) . ?
C13 H13A 0.9500 . ?
C14 C15 1.388(3) . ?
C14 C17 1.509(2) . ?
C15 C16 1.388(2) . ?
C15 H15A 0.9500 . ?
C16 H16A 0.9500 . ?
C18 C19 1.371(3) . ?
C18 H18A 0.9500 . ?
C19 C20 1.365(3) . ?
C19 H19A 0.9500 . ?
C20 C21 1.376(3) . ?
C20 H20A 0.9500 . ?
C21 C22 1.379(3) . ?
C21 H21A 0.9500 . ?
C22 H22A 0.9500 . ?
O5 C23 1.232(4) . ?
N3 C23 1.343(5) . ?
N3 C24 1.441(5) . ?
N3 C25 1.458(5) . ?
C23 H23A 0.9500 . ?
C24 H24A 0.9800 . ?
C24 H24B 0.9800 . ?
C24 H24C 0.9800 . ?
C25 H25A 0.9800 . ?
C25 H25B 0.9800 . ?
C25 H25C 0.9800 . ?
O6 C26 1.247(5) . ?
N4 C26 1.357(5) . ?
N4 C28 1.459(5) . ?
N4 C27 1.462(5) . ?
C26 H26A 0.9500 . ?
C27 H27A 0.9800 . ?
C27 H27B 0.9800 . ?
C27 H27C 0.9800 . ?
C28 H28A 0.9800 . ?
C28 H28B 0.9800 . ?
C28 H28C 0.9800 . ?

loop_
_geom_hbond_atom_site_label_D
_geom_hbond_atom_site_label_H
_geom_hbond_atom_site_label_A
_geom_hbond_distance_DH
_geom_hbond_distance_HA
_geom_hbond_distance_DA
_geom_hbond_angle_DHA
_geom_hbond_site_symmetry_A
C6 H6A O6 0.95 2.29 2.954(12) 126 .
C16 H16A O5 0.95 2.22 3.164(7) 175 2_545
